data_1506800
loop_
_publ_author_name
'Kong, Kah-Hoe'
'Chen, Yu'
'Ma, Xiang'
'Chui, Wai Keung'
'Lam, Yulin'

_publ_section_title
;
 Traceless Solid-Phase Synthesis of Nitrogen-Containing Heterocycles and
 Their Biological Evaluations as Inhibitors of Neuronal Sodium Channels
;
_journal_issue 6
_journal_name_full 'Journal of Combinatorial Chemistry'
_journal_page_first 928
_journal_paper_doi 10.1021/cc049910t
_journal_volume 6
_journal_year 2004
_chemical_formula_sum 'C13 H16 N2 O S'
_chemical_formula_weight 248.34
_chemical_name_systematic
; 
 4-(4-Methoxyphenyl)-5,6-dimethyl-3,4-dihydro-1H-pyrimidine-2-thione  
;
_space_group_IT_number 14
_symmetry_cell_setting monoclinic
_symmetry_space_group_name_Hall '-P 2yn'
_symmetry_space_group_name_H-M 'P 1 21/n 1'
_atom_sites_solution_hydrogens geom
_atom_sites_solution_primary direct
_atom_sites_solution_secondary difmap
_audit_creation_method SHELXL-97
_cell_angle_alpha 90.00
_cell_angle_beta 99.310(3)
_cell_angle_gamma 90.00
_cell_formula_units_Z 4
_cell_length_a 12.7346(17)
_cell_length_b 6.0351(8)
_cell_length_c 16.400(2)
_cell_measurement_reflns_used 1633
_cell_measurement_temperature 223(2)
_cell_measurement_theta_max 24.75
_cell_measurement_theta_min 2.52
_cell_volume 1243.8(3)
_computing_cell_refinement 'Bruker SMART'
_computing_data_collection 'Bruker SMART'
_computing_data_reduction 'Bruker SAINT'
_computing_molecular_graphics 'Bruker SHELXTL'
_computing_publication_material 'Bruker SHELXTL'
_computing_structure_refinement 'SHELXL-97 (Sheldrick, 1997)'
_computing_structure_solution 'SHELXS-97 (Sheldrick, 1990)'
_diffrn_ambient_temperature 223(2)
_diffrn_measured_fraction_theta_full 1.000
_diffrn_measured_fraction_theta_max 1.000
_diffrn_measurement_device_type 'CCD area detector'
_diffrn_measurement_method 'phi and omega scans'
_diffrn_radiation_monochromator graphite
_diffrn_radiation_source 'fine-focus sealed tube'
_diffrn_radiation_type MoK\a
_diffrn_radiation_wavelength 0.71073
_diffrn_reflns_av_R_equivalents 0.0368
_diffrn_reflns_av_sigmaI/netI 0.0422
_diffrn_reflns_limit_h_max 14
_diffrn_reflns_limit_h_min -15
_diffrn_reflns_limit_k_max 7
_diffrn_reflns_limit_k_min -7
_diffrn_reflns_limit_l_max 19
_diffrn_reflns_limit_l_min -18
_diffrn_reflns_number 6781
_diffrn_reflns_theta_full 25.00
_diffrn_reflns_theta_max 25.00
_diffrn_reflns_theta_min 1.88
_exptl_absorpt_coefficient_mu 0.245
_exptl_absorpt_correction_T_max 0.9806
_exptl_absorpt_correction_T_min 0.9389
_exptl_absorpt_correction_type 'SADABS (Sheldrick, 2001)'
_exptl_crystal_colour colorless
_exptl_crystal_density_diffrn 1.326
_exptl_crystal_density_meas 0
_exptl_crystal_density_method 'not measured'
_exptl_crystal_description blocks
_exptl_crystal_F_000 528
_exptl_crystal_size_max 0.26
_exptl_crystal_size_mid 0.16
_exptl_crystal_size_min 0.08
_refine_diff_density_max 0.365
_refine_diff_density_min -0.213
_refine_diff_density_rms 0.065
_refine_ls_extinction_method none
_refine_ls_goodness_of_fit_ref 1.047
_refine_ls_hydrogen_treatment mixed
_refine_ls_matrix_type full
_refine_ls_number_parameters 165
_refine_ls_number_reflns 2190
_refine_ls_number_restraints 0
_refine_ls_restrained_S_all 1.047
_refine_ls_R_factor_all 0.0698
_refine_ls_R_factor_gt 0.0550
_refine_ls_shift/su_max 0.000
_refine_ls_shift/su_mean 0.000
_refine_ls_structure_factor_coef Fsqd
_refine_ls_weighting_details 'calc w=1/[\s^2^(Fo^2^)+(0.0736P)^2^+0.6581P] where P=(Fo^2^+2Fc^2^)/3'
_refine_ls_weighting_scheme calc
_refine_ls_wR_factor_gt 0.1306
_refine_ls_wR_factor_ref 0.1393
_reflns_number_gt 1745
_reflns_number_total 2190
_reflns_threshold_expression >2sigma(I)
_cod_data_source_file cc049910tsi20040505_113933.cif
_cod_data_source_block 4-(4-Methoxyphenyl)-5,6-dimethyl-3,4-dihydro-1H-pyrimidine-2-thione
_cod_depositor_comments
;
The following automatic conversions were performed:

'_symmetry_cell_setting' value 'Monoclinic' changed to 'monoclinic'
according to /home/saulius/struct/CIF-dictionaries/cif_core.dic
dictionary named 'cif_core.dic' version 2.4.1 from 2010-06-29.

Automatic conversion script
Id: cif_fix_values 1715 2011-07-08 13:25:40Z adriana 
;
_cod_original_sg_symbol_H-M P2(1)/n
_cod_database_code 1506800

loop_
_symmetry_equiv_pos_as_xyz
'x, y, z'
'-x+1/2, y+1/2, -z+1/2'
'-x, -y, -z'
'x-1/2, -y-1/2, z-1/2'

loop_
_atom_site_label
_atom_site_type_symbol
_atom_site_fract_x
_atom_site_fract_y
_atom_site_fract_z
_atom_site_U_iso_or_equiv
_atom_site_adp_type
_atom_site_occupancy
_atom_site_symmetry_multiplicity
_atom_site_calc_flag
_atom_site_refinement_flags
S1 S 0.39116(6) 0.58367(12) 1.08755(4) 0.0369(3) Uani 1 1 d .
O1 O -0.17720(14) 0.9783(4) 0.84545(12) 0.0382(5) Uani 1 1 d .
N1 N 0.4151(2) 0.7725(4) 0.94506(14) 0.0341(6) Uani 1 1 d .
H1A H 0.461(2) 0.674(5) 0.9446(17) 0.033(8) Uiso 1 1 d .
N2 N 0.30294(18) 0.9483(4) 1.01845(15) 0.0338(6) Uani 1 1 d .
H2A H 0.276(2) 0.946(5) 1.0622(19) 0.036(8) Uiso 1 1 d .
C2 C 0.3994(2) 0.9347(5) 0.88253(16) 0.0315(6) Uani 1 1 d .
C5 C 0.1469(2) 1.0754(4) 0.92300(15) 0.0293(6) Uani 1 1 d .
C8 C -0.0691(2) 1.0023(5) 0.86834(15) 0.0307(6) Uani 1 1 d .
C3 C 0.3305(2) 1.0973(5) 0.88540(17) 0.0322(6) Uani 1 1 d .
C10 C 0.0717(2) 1.2350(5) 0.93345(18) 0.0358(7) Uani 1 1 d .
H9 H 0.0940 1.3696 0.9595 0.043 Uiso 1 1 calc R
C1 C 0.3687(2) 0.7796(5) 1.01293(16) 0.0303(6) Uani 1 1 d .
C4 C 0.2647(2) 1.1097(5) 0.95389(16) 0.0318(6) Uani 1 1 d .
H4 H 0.2740 1.2594 0.9787 0.038 Uiso 1 1 calc R
C6 C 0.1106(2) 0.8793(5) 0.88486(17) 0.0347(7) Uani 1 1 d .
H6 H 0.1603 0.7690 0.8775 0.042 Uiso 1 1 calc R
C7 C 0.0045(2) 0.8398(5) 0.85736(17) 0.0349(7) Uani 1 1 d .
H7 H -0.0179 0.7050 0.8315 0.042 Uiso 1 1 calc R
C9 C -0.0352(2) 1.1993(5) 0.90630(17) 0.0364(7) Uani 1 1 d .
H8 H -0.0850 1.3095 0.9137 0.044 Uiso 1 1 calc R
C11 C -0.2151(2) 0.7855(5) 0.8005(2) 0.0436(8) Uani 1 1 d .
H11A H -0.1827 0.7748 0.7510 0.065 Uiso 1 1 calc R
H11B H -0.2918 0.7944 0.7851 0.065 Uiso 1 1 calc R
H11C H -0.1968 0.6555 0.8346 0.065 Uiso 1 1 calc R
C13 C 0.4671(2) 0.8986(5) 0.81666(18) 0.0397(7) Uani 1 1 d .
H13C H 0.4440 0.9975 0.7706 0.059 Uiso 1 1 calc R
H13A H 0.4600 0.7462 0.7977 0.059 Uiso 1 1 calc R
H13B H 0.5409 0.9287 0.8391 0.059 Uiso 1 1 calc R
C12 C 0.3100(2) 1.2788(5) 0.82269(19) 0.0440(8) Uani 1 1 d .
H12A H 0.3707 1.2935 0.7942 0.066 Uiso 1 1 calc R
H12B H 0.2988 1.4172 0.8502 0.066 Uiso 1 1 calc R
H12C H 0.2471 1.2435 0.7831 0.066 Uiso 1 1 calc R

loop_
_atom_site_aniso_label
_atom_site_aniso_U_11
_atom_site_aniso_U_22
_atom_site_aniso_U_33
_atom_site_aniso_U_23
_atom_site_aniso_U_13
_atom_site_aniso_U_12
S1 0.0411(4) 0.0376(4) 0.0348(4) 0.0042(3) 0.0142(3) 0.0032(3)
O1 0.0257(10) 0.0514(13) 0.0383(11) -0.0046(10) 0.0078(8) 0.0041(9)
N1 0.0350(13) 0.0344(14) 0.0358(13) 0.0022(11) 0.0146(10) 0.0069(11)
N2 0.0309(12) 0.0439(15) 0.0281(13) -0.0023(11) 0.0098(10) 0.0055(11)
C2 0.0300(14) 0.0341(16) 0.0314(14) 0.0003(12) 0.0082(11) -0.0060(12)
C5 0.0299(14) 0.0306(15) 0.0287(14) -0.0007(11) 0.0087(11) 0.0031(12)
C8 0.0298(14) 0.0378(16) 0.0258(14) 0.0022(12) 0.0083(11) 0.0050(12)
C3 0.0272(14) 0.0342(16) 0.0349(15) -0.0005(12) 0.0045(11) -0.0031(12)
C10 0.0421(17) 0.0267(15) 0.0389(16) -0.0033(12) 0.0072(12) 0.0038(12)
C1 0.0257(14) 0.0360(16) 0.0294(14) -0.0036(12) 0.0052(11) -0.0028(12)
C4 0.0319(14) 0.0297(15) 0.0333(14) -0.0032(12) 0.0040(11) 0.0019(12)
C6 0.0294(14) 0.0347(16) 0.0411(16) -0.0080(13) 0.0092(11) 0.0073(12)
C7 0.0358(16) 0.0325(15) 0.0379(16) -0.0106(13) 0.0108(12) 0.0004(12)
C9 0.0350(16) 0.0318(16) 0.0438(17) 0.0000(13) 0.0101(12) 0.0120(13)
C11 0.0314(16) 0.051(2) 0.0497(18) -0.0066(15) 0.0109(13) -0.0053(14)
C13 0.0372(16) 0.0458(18) 0.0390(16) 0.0045(14) 0.0154(12) 0.0006(14)
C12 0.0426(18) 0.0460(19) 0.0440(18) 0.0091(14) 0.0090(13) 0.0018(14)

loop_
_atom_type_symbol
_atom_type_description
_atom_type_scat_dispersion_real
_atom_type_scat_dispersion_imag
_atom_type_scat_source
C C 0.0033 0.0016 'International Tables Vol C Tables 4.2.6.8 and 6.1.1.4'
H H 0.0000 0.0000 'International Tables Vol C Tables 4.2.6.8 and 6.1.1.4'
N N 0.0061 0.0033 'International Tables Vol C Tables 4.2.6.8 and 6.1.1.4'
S S 0.1246 0.1234 'International Tables Vol C Tables 4.2.6.8 and 6.1.1.4'
O O 0.0106 0.0060 'International Tables Vol C Tables 4.2.6.8 and 6.1.1.4'

loop_
_geom_angle_atom_site_label_1
_geom_angle_atom_site_label_2
_geom_angle_atom_site_label_3
_geom_angle
C8 O1 C11 118.0(2)
C1 N1 C2 123.5(2)
C1 N2 C4 126.8(2)
C3 C2 N1 120.5(2)
C3 C2 C13 126.4(3)
N1 C2 C13 113.1(2)
C6 C5 C10 117.6(2)
C6 C5 C4 120.5(2)
C10 C5 C4 121.9(2)
O1 C8 C9 116.2(2)
O1 C8 C7 123.9(3)
C9 C8 C7 119.9(2)
C2 C3 C12 124.2(3)
C2 C3 C4 121.0(3)
C12 C3 C4 114.8(2)
C9 C10 C5 121.1(3)
N2 C1 N1 116.6(3)
N2 C1 S1 121.3(2)
N1 C1 S1 122.1(2)
N2 C4 C3 110.3(2)
N2 C4 C5 110.2(2)
C3 C4 C5 112.5(2)
C7 C6 C5 122.4(3)
C6 C7 C8 118.9(3)
C10 C9 C8 120.1(3)

loop_
_geom_bond_atom_site_label_1
_geom_bond_atom_site_label_2
_geom_bond_distance
S1 C1 1.692(3)
O1 C8 1.374(3)
O1 C11 1.420(4)
N1 C1 1.343(4)
N1 C2 1.408(4)
N2 C1 1.331(3)
N2 C4 1.463(4)
C2 C3 1.322(4)
C2 C13 1.503(4)
C5 C6 1.383(4)
C5 C10 1.388(4)
C5 C4 1.518(4)
C8 C9 1.379(4)
C8 C7 1.388(4)
C3 C12 1.496(4)
C3 C4 1.508(4)
C10 C9 1.379(4)
C6 C7 1.374(4)

loop_
_cod_related_entry_id
_cod_related_entry_database
_cod_related_entry_code
1 ChemSpider 9359318
